data_1513005
loop_
_publ_author_name
'Jency Thomas'
'Dinesh Kumar'
'Arunachalam Ramanan'

_publ_section_title
;
 Crystallization of phosphomolybdate clusters mediated by copper azole
 complexes: Influence of pH and temperature
;
_journal_name_full
;
Inorganica Chimica Acta
;
_journal_page_first 126
_journal_page_last 135
_journal_paper_doi 10.1016/j.ica.2012.10.034
_journal_volume 396
_journal_year 2013
_chemical_formula_moiety 'C12 H16 Cu2 Mo5 N8 O23 P2, 3(C3 H5 N2)'
_chemical_formula_sum 'C21 H31 Cu2 Mo5 N14 O23 P2'
_chemical_formula_weight 1516.34
_space_group_IT_number 60
_symmetry_cell_setting orthorhombic
_symmetry_space_group_name_Hall '-P 2n 2ab'
_symmetry_space_group_name_H-M 'P b c n'
_atom_sites_solution_hydrogens geom
_atom_sites_solution_primary direct
_atom_sites_solution_secondary difmap
_cell_angle_alpha 90.00
_cell_angle_beta 90.00
_cell_angle_gamma 90.00
_cell_formula_units_Z 4
_cell_length_a 8.8032(15)
_cell_length_b 23.534(4)
_cell_length_c 20.553(4)
_cell_measurement_reflns_used 19524
_cell_measurement_temperature 298(2)
_cell_measurement_theta_max 25.41
_cell_measurement_theta_min 2.14
_cell_volume 4258.1(13)
_computing_structure_refinement 'SHELXL-97 (Sheldrick, 1997)'
_diffrn_ambient_temperature 298(2)
_diffrn_measured_fraction_theta_full 0.995
_diffrn_measured_fraction_theta_max 0.995
_diffrn_measurement_device_type 'CCD area detector'
_diffrn_measurement_method 'phi and omega scans'
_diffrn_radiation_monochromator graphite
_diffrn_radiation_source 'fine-focus sealed tube'
_diffrn_radiation_type MoK\a
_diffrn_radiation_wavelength 0.71073
_diffrn_reflns_av_R_equivalents 0.0981
_diffrn_reflns_av_sigmaI/netI 0.0772
_diffrn_reflns_limit_h_max 10
_diffrn_reflns_limit_h_min -8
_diffrn_reflns_limit_k_max 26
_diffrn_reflns_limit_k_min -24
_diffrn_reflns_limit_l_max 24
_diffrn_reflns_limit_l_min -24
_diffrn_reflns_number 18344
_diffrn_reflns_theta_full 24.99
_diffrn_reflns_theta_max 24.99
_diffrn_reflns_theta_min 1.99
_exptl_absorpt_coefficient_mu 2.580
_exptl_absorpt_correction_T_max 0.686
_exptl_absorpt_correction_T_min 0.464
_exptl_absorpt_correction_type multi-scan
_exptl_absorpt_process_details '(SADABS; Bruker, 2000)'
_exptl_crystal_colour Brown
_exptl_crystal_density_diffrn 2.365
_exptl_crystal_density_method 'not measured'
_exptl_crystal_description Rod
_exptl_crystal_F_000 2948
_exptl_crystal_size_max 0.325
_exptl_crystal_size_mid 0.248
_exptl_crystal_size_min 0.148
_refine_diff_density_max 1.021
_refine_diff_density_min -1.642
_refine_diff_density_rms 0.203
_refine_ls_extinction_method none
_refine_ls_goodness_of_fit_ref 1.211
_refine_ls_hydrogen_treatment constr
_refine_ls_matrix_type full
_refine_ls_number_parameters 304
_refine_ls_number_reflns 3752
_refine_ls_number_restraints 0
_refine_ls_restrained_S_all 1.211
_refine_ls_R_factor_all 0.1123
_refine_ls_R_factor_gt 0.0893
_refine_ls_shift/su_max 0.004
_refine_ls_shift/su_mean 0.001
_refine_ls_structure_factor_coef Fsqd
_refine_ls_weighting_details 'calc w=1/[\s^2^(Fo^2^)+(0.0395P)^2^+72.5918P] where P=(Fo^2^+2Fc^2^)/3'
_refine_ls_weighting_scheme calc
_refine_ls_wR_factor_gt 0.1565
_refine_ls_wR_factor_ref 0.1656
_reflns_number_gt 2987
_reflns_number_total 3752
_reflns_threshold_expression >2sigma(I)
_cod_data_source_file ICA-2013-396-126-135-4.cif
_cod_data_source_block 4
_cod_database_code 1513005

loop_
_symmetry_equiv_pos_as_xyz
'x, y, z'
'-x+1/2, -y+1/2, z+1/2'
'-x, y, -z+1/2'
'x+1/2, -y+1/2, -z'
'-x, -y, -z'
'x-1/2, y-1/2, -z-1/2'
'x, -y, z-1/2'
'-x-1/2, y-1/2, z'

loop_
_atom_site_label
_atom_site_type_symbol
_atom_site_fract_x
_atom_site_fract_y
_atom_site_fract_z
_atom_site_U_iso_or_equiv
_atom_site_adp_type
_atom_site_occupancy
_atom_site_symmetry_multiplicity
_atom_site_calc_flag
_atom_site_refinement_flags
P1 P 0.7832(3) 0.47701(13) 0.24655(15) 0.0164(7) Uani 1 1 d .
Mo1 Mo 1.03373(12) 0.38057(5) 0.16157(5) 0.0209(3) Uani 1 1 d .
Mo2 Mo 0.99651(12) 0.51812(5) 0.11437(5) 0.0205(3) Uani 1 1 d .
Mo3 Mo 1.0000 0.59753(6) 0.2500 0.0185(4) Uani 1 2 d S
O1 O 1.0000 0.3583(6) 0.2500 0.041(3) Uani 1 2 d S
O2 O 1.1635(10) 0.3325(4) 0.1349(4) 0.031(2) Uani 1 1 d .
O3 O 0.8702(11) 0.3561(4) 0.1267(5) 0.039(2) Uani 1 1 d .
O4 O 1.0769(8) 0.4422(4) 0.1022(4) 0.021(2) Uani 1 1 d .
O5 O 0.8843(9) 0.4624(3) 0.1882(4) 0.0175(18) Uani 1 1 d .
O6 O 0.8544(10) 0.5171(4) 0.0582(4) 0.030(2) Uani 1 1 d .
O7 O 1.1400(10) 0.5565(4) 0.0791(4) 0.029(2) Uani 1 1 d .
O8 O 0.8621(9) 0.6438(3) 0.2774(4) 0.024(2) Uani 1 1 d .
O9 O 1.0917(9) 0.5757(4) 0.3306(4) 0.023(2) Uani 1 1 d .
O10 O 0.8561(8) 0.5243(3) 0.2876(3) 0.0165(18) Uani 1 1 d .
O11 O 0.6267(9) 0.4970(4) 0.2211(4) 0.024(2) Uani 1 1 d .
O12 O 0.7648(9) 0.4244(3) 0.2888(4) 0.0198(19) Uani 1 1 d .
Cu1 Cu 0.7946(2) 0.68129(10) 0.38238(10) 0.0541(6) Uani 1 1 d .
N1 N 0.9681(15) 0.7055(6) 0.4262(6) 0.051(4) Uani 1 1 d .
N2 N 1.1388(18) 0.7098(7) 0.5017(7) 0.062(4) Uani 1 1 d .
H2 H 1.1911 0.7011 0.5356 0.074 Uiso 1 1 calc R
N3 N 0.5920(13) 0.6653(5) 0.3606(5) 0.035(3) Uani 1 1 d .
N4 N 0.3988(14) 0.6128(5) 0.3339(6) 0.041(3) Uani 1 1 d .
H4 H 0.3464 0.5843 0.3205 0.049 Uiso 1 1 calc R
N5 N 0.6037(18) 0.4255(10) 0.0771(9) 0.104(7) Uani 1 1 d .
H5 H 0.6850 0.4221 0.1000 0.125 Uiso 1 1 calc R
N6 N 0.3725(15) 0.4339(6) 0.0526(9) 0.066(5) Uani 1 1 d .
H6 H 0.2760 0.4385 0.0563 0.080 Uiso 1 1 calc R
N7 N 0.889(3) 0.7807(13) 0.2514(10) 0.156(14) Uani 1 1 d .
H7 H 0.7969 0.7685 0.2518 0.188 Uiso 1 1 calc R
C1 C 1.0384(18) 0.6777(8) 0.4743(9) 0.052(5) Uani 1 1 d .
H1 H 1.0179 0.6403 0.4863 0.063 Uiso 1 1 calc R
C2 C 1.1487(18) 0.7601(8) 0.4681(8) 0.051(5) Uani 1 1 d .
H2A H 1.2149 0.7901 0.4760 0.061 Uiso 1 1 calc R
C3 C 1.0446(18) 0.7567(8) 0.4224(8) 0.050(4) Uani 1 1 d .
H3 H 1.0251 0.7848 0.3918 0.060 Uiso 1 1 calc R
C4 C 0.5509(17) 0.6161(8) 0.3382(8) 0.046(4) Uani 1 1 d .
H4A H 0.6175 0.5871 0.3268 0.056 Uiso 1 1 calc R
C5 C 0.3449(17) 0.6635(8) 0.3549(8) 0.052(5) Uani 1 1 d .
H5A H 0.2429 0.6735 0.3578 0.062 Uiso 1 1 calc R
C6 C 0.4604(18) 0.6962(8) 0.3706(8) 0.051(5) Uani 1 1 d .
H6A H 0.4546 0.7334 0.3856 0.061 Uiso 1 1 calc R
C7 C 0.464(2) 0.4331(9) 0.0984(8) 0.063(5) Uani 1 1 d .
H7A H 0.4374 0.4372 0.1420 0.076 Uiso 1 1 calc R
C8 C 0.5918(19) 0.4243(7) 0.0124(8) 0.053(5) Uani 1 1 d .
H8 H 0.6723 0.4223 -0.0168 0.063 Uiso 1 1 calc R
C9 C 0.447(3) 0.4264(10) -0.0031(9) 0.091(8) Uani 1 1 d .
H9 H 0.4047 0.4233 -0.0445 0.110 Uiso 1 1 calc R
C10 C 1.0000 0.7498(12) 0.2500 0.12(2) Uani 1 2 d S
H10 H 1.0000 0.7103 0.2500 0.139 Uiso 1 2 calc SR
C11 C 0.927(3) 0.8358(8) 0.2525(13) 0.094(9) Uani 1 1 d .
H11 H 0.8623 0.8670 0.2560 0.113 Uiso 1 1 calc R

loop_
_atom_site_aniso_label
_atom_site_aniso_U_11
_atom_site_aniso_U_22
_atom_site_aniso_U_33
_atom_site_aniso_U_23
_atom_site_aniso_U_13
_atom_site_aniso_U_12
P1 0.0146(15) 0.0193(18) 0.0153(14) -0.0045(14) 0.0028(12) -0.0031(13)
Mo1 0.0195(5) 0.0198(6) 0.0235(5) -0.0064(5) -0.0016(4) 0.0018(5)
Mo2 0.0169(5) 0.0263(7) 0.0184(5) 0.0024(4) 0.0007(4) 0.0037(5)
Mo3 0.0150(7) 0.0154(8) 0.0250(7) 0.000 0.0024(6) 0.000
O1 0.041(8) 0.038(9) 0.043(8) 0.000 -0.005(7) 0.000
O2 0.037(5) 0.025(6) 0.030(5) -0.012(4) -0.006(4) 0.013(4)
O3 0.039(6) 0.028(6) 0.049(6) -0.005(5) -0.004(5) 0.001(5)
O4 0.018(4) 0.037(6) 0.017(4) 0.001(4) 0.011(3) 0.009(4)
O5 0.024(4) 0.012(5) 0.017(4) -0.001(3) 0.006(3) 0.008(4)
O6 0.038(5) 0.031(6) 0.021(4) 0.001(4) -0.017(4) 0.004(5)
O7 0.035(5) 0.028(6) 0.025(5) 0.003(4) 0.009(4) -0.004(4)
O8 0.030(5) 0.011(5) 0.031(5) 0.002(4) 0.006(4) -0.001(4)
O9 0.020(4) 0.029(5) 0.022(4) -0.009(4) 0.000(3) -0.009(4)
O10 0.016(4) 0.019(5) 0.015(4) 0.000(3) -0.004(3) 0.003(4)
O11 0.013(4) 0.035(6) 0.025(4) -0.003(4) 0.001(4) 0.000(4)
O12 0.020(4) 0.012(5) 0.028(4) 0.001(4) -0.002(4) -0.008(4)
Cu1 0.0293(10) 0.0825(17) 0.0506(12) -0.0176(12) 0.0016(9) -0.0208(11)
N1 0.044(8) 0.063(10) 0.045(8) -0.013(7) 0.008(7) -0.021(8)
N2 0.068(11) 0.072(12) 0.046(9) -0.010(8) -0.013(8) -0.003(9)
N3 0.028(6) 0.038(8) 0.039(7) -0.018(6) 0.000(5) -0.010(6)
N4 0.052(8) 0.030(8) 0.041(7) -0.012(6) 0.003(6) -0.017(6)
N5 0.041(10) 0.18(2) 0.089(14) 0.011(14) -0.020(9) -0.003(12)
N6 0.020(7) 0.039(9) 0.140(16) -0.018(10) 0.002(9) 0.007(6)
N7 0.18(3) 0.25(4) 0.046(11) -0.08(2) 0.042(16) -0.10(3)
C1 0.037(10) 0.061(12) 0.060(11) -0.010(10) 0.023(8) 0.000(9)
C2 0.040(10) 0.058(13) 0.055(10) -0.026(9) -0.013(8) -0.014(9)
C3 0.052(10) 0.050(11) 0.048(10) 0.003(8) 0.004(8) 0.005(9)
C4 0.033(8) 0.054(11) 0.051(9) -0.016(9) 0.007(7) 0.000(8)
C5 0.016(7) 0.087(15) 0.052(10) -0.013(10) -0.010(7) -0.013(8)
C6 0.046(10) 0.057(12) 0.050(10) -0.031(9) 0.001(8) 0.006(9)
C7 0.054(12) 0.100(16) 0.036(9) -0.006(10) 0.019(8) 0.010(11)
C8 0.041(10) 0.059(12) 0.058(11) -0.002(9) 0.034(9) 0.012(9)
C9 0.094(17) 0.13(2) 0.051(11) -0.066(13) -0.020(11) 0.029(15)
C10 0.12(7) 0.098(15) 0.079(2) 0.009(7) 0.09(3) 0.009(9)
C11 0.12(2) 0.036(12) 0.129(19) -0.039(15) -0.04(2) 0.016(11)

loop_
_atom_type_symbol
_atom_type_description
_atom_type_scat_dispersion_real
_atom_type_scat_dispersion_imag
_atom_type_scat_source
C C 0.0033 0.0016 'International Tables Vol C Tables 4.2.6.8 and 6.1.1.4'
H H 0.0000 0.0000 'International Tables Vol C Tables 4.2.6.8 and 6.1.1.4'
N N 0.0061 0.0033 'International Tables Vol C Tables 4.2.6.8 and 6.1.1.4'
O O 0.0106 0.0060 'International Tables Vol C Tables 4.2.6.8 and 6.1.1.4'
P P 0.1023 0.0942 'International Tables Vol C Tables 4.2.6.8 and 6.1.1.4'
Cu Cu 0.3201 1.2651 'International Tables Vol C Tables 4.2.6.8 and 6.1.1.4'
Mo Mo -1.6832 0.6857 'International Tables Vol C Tables 4.2.6.8 and 6.1.1.4'

loop_
_geom_angle_atom_site_label_1
_geom_angle_atom_site_label_2
_geom_angle_atom_site_label_3
_geom_angle
_geom_angle_site_symmetry_1
_geom_angle_site_symmetry_3
O12 P1 O5 109.0(5) . .
O12 P1 O10 108.6(4) . .
O5 P1 O10 110.5(4) . .
O12 P1 O11 110.3(5) . .
O5 P1 O11 108.7(4) . .
O10 P1 O11 109.8(5) . .
O2 Mo1 O3 101.9(4) . .
O2 Mo1 O1 103.2(4) . .
O3 Mo1 O1 100.1(4) . .
O2 Mo1 O4 99.4(4) . .
O3 Mo1 O4 98.8(4) . .
O1 Mo1 O4 146.6(5) . .
O2 Mo1 O12 85.6(4) . 3_755
O3 Mo1 O12 172.3(4) . 3_755
O1 Mo1 O12 79.7(3) . 3_755
O4 Mo1 O12 77.9(3) . 3_755
O2 Mo1 O5 168.1(4) . .
O3 Mo1 O5 84.5(4) . .
O1 Mo1 O5 85.3(4) . .
O4 Mo1 O5 69.5(3) . .
O12 Mo1 O5 87.8(3) 3_755 .
O6 Mo2 O7 105.2(4) . .
O6 Mo2 O9 96.4(4) . 3_755
O7 Mo2 O9 100.0(4) . 3_755
O6 Mo2 O4 99.7(4) . .
O7 Mo2 O4 99.3(4) . .
O9 Mo2 O4 150.5(3) 3_755 .
O6 Mo2 O5 97.3(4) . .
O7 Mo2 O5 157.2(4) . .
O9 Mo2 O5 80.6(3) 3_755 .
O4 Mo2 O5 73.0(3) . .
O6 Mo2 O10 165.2(4) . 3_755
O7 Mo2 O10 85.7(3) . 3_755
O9 Mo2 O10 71.5(3) 3_755 3_755
O4 Mo2 O10 88.1(3) . 3_755
O5 Mo2 O10 72.8(3) . 3_755
O8 Mo3 O8 101.7(5) 3_755 .
O8 Mo3 O9 99.0(4) 3_755 .
O8 Mo3 O9 100.5(4) . .
O8 Mo3 O9 100.5(4) 3_755 3_755
O8 Mo3 O9 99.0(4) . 3_755
O9 Mo3 O9 148.9(5) . 3_755
O8 Mo3 O10 168.8(3) 3_755 .
O8 Mo3 O10 88.6(3) . .
O9 Mo3 O10 74.8(3) . .
O9 Mo3 O10 81.7(3) 3_755 .
O8 Mo3 O10 88.6(3) 3_755 3_755
O8 Mo3 O10 168.8(3) . 3_755
O9 Mo3 O10 81.7(3) . 3_755
O9 Mo3 O10 74.8(3) 3_755 3_755
O10 Mo3 O10 81.4(4) . 3_755
Mo1 O1 Mo1 148.3(8) 3_755 .
Mo1 O4 Mo2 122.6(4) . .
P1 O5 Mo2 131.0(5) . .
P1 O5 Mo1 132.7(4) . .
Mo2 O5 Mo1 94.2(3) . .
Mo3 O8 Cu1 134.3(4) . .
Mo3 O9 Mo2 121.8(4) . 3_755
P1 O10 Mo3 126.5(4) . .
P1 O10 Mo2 130.0(4) . 3_755
Mo3 O10 Mo2 91.7(3) . 3_755
P1 O12 Mo1 122.6(4) . 3_755
N1 Cu1 N3 162.9(5) . .
N1 Cu1 O8 110.1(4) . .
N3 Cu1 O8 87.0(4) . .
C1 N1 C3 104.1(14) . .
C1 N1 Cu1 125.9(12) . .
C3 N1 Cu1 129.8(13) . .
C1 N2 C2 109.2(15) . .
C1 N2 H2 125.4 . .
C2 N2 H2 125.4 . .
C4 N3 C6 106.8(12) . .
C4 N3 Cu1 121.9(11) . .
C6 N3 Cu1 130.9(10) . .
C4 N4 C5 106.1(13) . .
C4 N4 H4 127.0 . .
C5 N4 H4 127.0 . .
C7 N5 C8 105.1(15) . .
C7 N5 H5 127.4 . .
C8 N5 H5 127.4 . .
C7 N6 C9 109.5(15) . .
C7 N6 H6 125.2 . .
C9 N6 H6 125.2 . .
C10 N7 C11 112(3) . .
C10 N7 H7 123.9 . .
C11 N7 H7 123.9 . .
N2 C1 N1 110.5(17) . .
N2 C1 H1 124.8 . .
N1 C1 H1 124.7 . .
C3 C2 N2 105.2(15) . .
C3 C2 H2A 127.4 . .
N2 C2 H2A 127.4 . .
C2 C3 N1 110.7(16) . .
C2 C3 H3 124.7 . .
N1 C3 H3 124.7 . .
N3 C4 N4 110.7(14) . .
N3 C4 H4A 124.7 . .
N4 C4 H4A 124.7 . .
C6 C5 N4 108.8(14) . .
C6 C5 H5A 125.6 . .
N4 C5 H5A 125.6 . .
C5 C6 N3 107.6(14) . .
C5 C6 H6A 126.2 . .
N3 C6 H6A 126.2 . .
N6 C7 N5 110.8(16) . .
N6 C7 H7A 124.6 . .
N5 C7 H7A 124.6 . .
C9 C8 N5 108.4(15) . .
C9 C8 H8 125.8 . .
N5 C8 H8 125.8 . .
C8 C9 N6 105.8(16) . .
C8 C9 H9 127.1 . .
N6 C9 H9 127.1 . .
N7 C10 N7 107(4) 3_755 .
N7 C10 H10 126.6 3_755 .
N7 C10 H10 126.6 . .
C11 C11 N7 104.3(17) 3_755 .
C11 C11 H11 127.9 3_755 .
N7 C11 H11 127.9 . .

loop_
_geom_bond_atom_site_label_1
_geom_bond_atom_site_label_2
_geom_bond_distance
_geom_bond_site_symmetry_2
P1 O12 1.521(8) .
P1 O5 1.533(8) .
P1 O10 1.537(8) .
P1 O11 1.547(8) .
Mo1 O2 1.699(8) .
Mo1 O3 1.708(9) .
Mo1 O1 1.914(4) .
Mo1 O4 1.933(8) .
Mo1 O12 2.292(8) 3_755
Mo1 O5 2.395(8) .
Mo2 O6 1.702(8) .
Mo2 O7 1.713(8) .
Mo2 O9 1.929(8) 3_755
Mo2 O4 1.938(8) .
Mo2 O5 2.236(8) .
Mo2 O10 2.400(7) 3_755
Mo3 O8 1.726(8) 3_755
Mo3 O8 1.726(8) .
Mo3 O9 1.913(8) .
Mo3 O9 1.913(8) 3_755
Mo3 O10 2.275(8) .
Mo3 O10 2.275(8) 3_755
O1 Mo1 1.914(4) 3_755
O8 Cu1 2.405(8) .
O9 Mo2 1.929(8) 3_755
Cu1 N1 1.863(13) .
Cu1 N3 1.878(11) .
N1 C1 1.34(2) .
N1 C3 1.38(2) .
N2 C1 1.29(2) .
N2 C2 1.37(2) .
N2 H2 0.8600 .
N3 C4 1.296(19) .
N3 C6 1.384(19) .
N4 C4 1.344(18) .
N4 C5 1.35(2) .
N4 H4 0.8600 .
N5 C7 1.32(2) .
N5 C8 1.33(2) .
N5 H5 0.8600 .
N6 C7 1.24(2) .
N6 C9 1.33(2) .
N6 H6 0.8600 .
N7 C10 1.22(3) .
N7 C11 1.34(3) .
N7 H7 0.8600 .
C1 H1 0.9300 .
C2 C3 1.31(2) .
C2 H2A 0.9300 .
C3 H3 0.9300 .
C4 H4A 0.9300 .
C5 C6 1.32(2) .
C5 H5A 0.9300 .
C6 H6A 0.9300 .
C7 H7A 0.9300 .
C8 C9 1.32(3) .
C8 H8 0.9300 .
C9 H9 0.9300 .
C10 N7 1.22(3) 3_755
C10 H10 0.9300 .
C11 C11 1.29(5) 3_755
C11 H11 0.9300 .

loop_
_geom_torsion_atom_site_label_1
_geom_torsion_atom_site_label_2
_geom_torsion_atom_site_label_3
_geom_torsion_atom_site_label_4
_geom_torsion
_geom_torsion_site_symmetry_1
_geom_torsion_site_symmetry_4
O2 Mo1 O1 Mo1 141.1(3) . 3_755
O3 Mo1 O1 Mo1 -114.0(3) . 3_755
O4 Mo1 O1 Mo1 9.6(4) . 3_755
O12 Mo1 O1 Mo1 58.1(2) 3_755 3_755
O5 Mo1 O1 Mo1 -30.46(19) . 3_755
O2 Mo1 O4 Mo2 -168.0(5) . .
O3 Mo1 O4 Mo2 88.3(5) . .
O1 Mo1 O4 Mo2 -35.7(7) . .
O12 Mo1 O4 Mo2 -84.6(5) 3_755 .
O5 Mo1 O4 Mo2 7.6(4) . .
O6 Mo2 O4 Mo1 -102.7(5) . .
O7 Mo2 O4 Mo1 149.9(5) . .
O9 Mo2 O4 Mo1 19.4(10) 3_755 .
O5 Mo2 O4 Mo1 -8.0(4) . .
O10 Mo2 O4 Mo1 64.6(5) 3_755 .
O12 P1 O5 Mo2 -168.1(5) . .
O10 P1 O5 Mo2 -48.8(7) . .
O11 P1 O5 Mo2 71.7(7) . .
O12 P1 O5 Mo1 -8.9(7) . .
O10 P1 O5 Mo1 110.4(6) . .
O11 P1 O5 Mo1 -129.1(6) . .
O6 Mo2 O5 P1 -91.8(7) . .
O7 Mo2 O5 P1 97.1(10) . .
O9 Mo2 O5 P1 3.5(6) 3_755 .
O4 Mo2 O5 P1 170.3(7) . .
O10 Mo2 O5 P1 77.0(6) 3_755 .
O6 Mo2 O5 Mo1 103.3(4) . .
O7 Mo2 O5 Mo1 -67.8(10) . .
O9 Mo2 O5 Mo1 -161.3(3) 3_755 .
O4 Mo2 O5 Mo1 5.4(3) . .
O10 Mo2 O5 Mo1 -87.9(3) 3_755 .
O2 Mo1 O5 P1 -148.3(15) . .
O3 Mo1 O5 P1 88.4(7) . .
O1 Mo1 O5 P1 -12.2(6) . .
O4 Mo1 O5 P1 -170.0(7) . .
O12 Mo1 O5 P1 -92.1(6) 3_755 .
O2 Mo1 O5 Mo2 16.2(18) . .
O3 Mo1 O5 Mo2 -107.2(4) . .
O1 Mo1 O5 Mo2 152.2(3) . .
O4 Mo1 O5 Mo2 -5.6(3) . .
O12 Mo1 O5 Mo2 72.4(3) 3_755 .
O8 Mo3 O8 Cu1 -97.7(6) 3_755 .
O9 Mo3 O8 Cu1 3.9(6) . .
O9 Mo3 O8 Cu1 159.5(6) 3_755 .
O10 Mo3 O8 Cu1 78.1(6) . .
O10 Mo3 O8 Cu1 104.7(17) 3_755 .
O8 Mo3 O9 Mo2 -175.0(5) 3_755 3_755
O8 Mo3 O9 Mo2 81.2(5) . 3_755
O9 Mo3 O9 Mo2 -46.7(4) 3_755 3_755
O10 Mo3 O9 Mo2 -4.4(4) . 3_755
O10 Mo3 O9 Mo2 -87.7(5) 3_755 3_755
O12 P1 O10 Mo3 153.2(5) . .
O5 P1 O10 Mo3 33.7(6) . .
O11 P1 O10 Mo3 -86.1(6) . .
O12 P1 O10 Mo2 21.2(7) . 3_755
O5 P1 O10 Mo2 -98.4(6) . 3_755
O11 P1 O10 Mo2 141.8(5) . 3_755
O8 Mo3 O10 P1 -85.6(18) 3_755 .
O8 Mo3 O10 P1 116.3(6) . .
O9 Mo3 O10 P1 -142.3(6) . .
O9 Mo3 O10 P1 17.1(5) 3_755 .
O10 Mo3 O10 P1 -58.6(4) 3_755 .
O8 Mo3 O10 Mo2 59.8(18) 3_755 3_755
O8 Mo3 O10 Mo2 -98.3(3) . 3_755
O9 Mo3 O10 Mo2 3.0(3) . 3_755
O9 Mo3 O10 Mo2 162.4(3) 3_755 3_755
O10 Mo3 O10 Mo2 86.7(3) 3_755 3_755
O5 P1 O12 Mo1 61.7(6) . 3_755
O10 P1 O12 Mo1 -58.8(6) . 3_755
O11 P1 O12 Mo1 -179.1(5) . 3_755
Mo3 O8 Cu1 N1 46.2(8) . .
Mo3 O8 Cu1 N3 -134.5(7) . .
N3 Cu1 N1 C1 79(3) . .
O8 Cu1 N1 C1 -102.7(13) . .
N3 Cu1 N1 C3 -93(2) . .
O8 Cu1 N1 C3 84.4(14) . .
N1 Cu1 N3 C4 -132(2) . .
O8 Cu1 N3 C4 49.7(12) . .
N1 Cu1 N3 C6 39(3) . .
O8 Cu1 N3 C6 -138.7(14) . .
C2 N2 C1 N1 -5.5(19) . .
C3 N1 C1 N2 5.3(18) . .
Cu1 N1 C1 N2 -169.0(11) . .
C1 N2 C2 C3 3.2(19) . .
N2 C2 C3 N1 0.2(19) . .
C1 N1 C3 C2 -3.3(18) . .
Cu1 N1 C3 C2 170.8(12) . .
C6 N3 C4 N4 -0.9(18) . .
Cu1 N3 C4 N4 172.5(10) . .
C5 N4 C4 N3 0.2(19) . .
C4 N4 C5 C6 0.7(19) . .
N4 C5 C6 N3 -1.3(19) . .
C4 N3 C6 C5 1.4(18) . .
Cu1 N3 C6 C5 -171.2(12) . .
C9 N6 C7 N5 0(3) . .
C8 N5 C7 N6 3(3) . .
C7 N5 C8 C9 -5(3) . .
N5 C8 C9 N6 5(3) . .
C7 N6 C9 C8 -4(3) . .
C11 N7 C10 N7 -1.5(15) . 3_755
C10 N7 C11 C11 4(4) . 3_755
